data_2201869
loop_
_publ_author_name
'Zou, Wuxin'
'Gao, Yu'
'Sugiyama, Teruki'
'Matsuura, Teruo'
'Meng, Jiben'

_publ_section_title
;
 Succinimido 2-acetoxybenzoate
;
_journal_issue 1
_journal_name_full 'Acta Crystallographica Section E'
_journal_page_first o80
_journal_page_last o82
_journal_paper_doi 10.1107/S1600536802022237
_journal_volume 59
_journal_year 2003
_chemical_formula_iupac 'C13 H11 N O6'
_chemical_formula_moiety 'C13 H11 N O6'
_chemical_formula_sum 'C13 H11 N O6'
_chemical_formula_weight 277.23
_chemical_name_systematic
;
Succinimido 2-acetoxybenzoate
;
_space_group_IT_number 14
_symmetry_cell_setting monoclinic
_symmetry_space_group_name_Hall '-P 2yn'
_symmetry_space_group_name_H-M 'P 1 21/n 1'
_atom_sites_solution_hydrogens geom
_atom_sites_solution_primary direct
_atom_sites_solution_secondary difmap
_cell_angle_alpha 90.00
_cell_angle_beta 90.64(5)
_cell_angle_gamma 90.00
_cell_formula_units_Z 4
_cell_length_a 5.930(3)
_cell_length_b 9.647(6)
_cell_length_c 22.331(9)
_cell_measurement_reflns_used 438
_cell_measurement_temperature 293(2)
_cell_measurement_theta_max 22.5
_cell_measurement_theta_min 2.3
_cell_volume 1277.4(11)
_computing_cell_refinement 'SAINT (Bruker, 1998)'
_computing_data_collection 'SMART (Bruker, 1998)'
_computing_data_reduction SAINT
_computing_molecular_graphics SHELXTL
_computing_publication_material SHELXTL
_computing_structure_refinement SHELXTL
_computing_structure_solution 'SHELXTL (Sheldrick, 1998)'
_diffrn_ambient_temperature 293(2)
_diffrn_measured_fraction_theta_full 0.990
_diffrn_measured_fraction_theta_max 0.990
_diffrn_measurement_device_type 'Bruker CCD area-detector'
_diffrn_measurement_method '\f and \w'
_diffrn_radiation_monochromator graphite
_diffrn_radiation_source 'fine-focus sealed tube'
_diffrn_radiation_type MoK\a
_diffrn_radiation_wavelength 0.71073
_diffrn_reflns_av_R_equivalents 0.0835
_diffrn_reflns_av_sigmaI/netI 0.0863
_diffrn_reflns_limit_h_max 6
_diffrn_reflns_limit_h_min -7
_diffrn_reflns_limit_k_max 11
_diffrn_reflns_limit_k_min -8
_diffrn_reflns_limit_l_max 26
_diffrn_reflns_limit_l_min -24
_diffrn_reflns_number 5185
_diffrn_reflns_theta_full 25.46
_diffrn_reflns_theta_max 25.46
_diffrn_reflns_theta_min 1.82
_diffrn_standards_decay_% 0
_diffrn_standards_number 0
_exptl_absorpt_coefficient_mu 0.116
_exptl_absorpt_correction_T_max 1.0000
_exptl_absorpt_correction_T_min 0.9246
_exptl_absorpt_correction_type multi-scan
_exptl_absorpt_process_details '(SADABS; Sheldrick, 1996)'
_exptl_crystal_colour colorless
_exptl_crystal_density_diffrn 1.442
_exptl_crystal_density_method 'not measured'
_exptl_crystal_description plate
_exptl_crystal_F_000 576
_exptl_crystal_size_max 0.30
_exptl_crystal_size_mid 0.25
_exptl_crystal_size_min 0.20
_refine_diff_density_max 0.223
_refine_diff_density_min -0.406
_refine_ls_extinction_coef 0.052(5)
_refine_ls_extinction_expression Fc^*^=kFc[1+0.001xFc^2^\l^3^/sin(2\q)]^-1/4^
_refine_ls_extinction_method SHELXTL
_refine_ls_goodness_of_fit_ref 1.112
_refine_ls_hydrogen_treatment constr
_refine_ls_matrix_type full
_refine_ls_number_parameters 183
_refine_ls_number_reflns 2352
_refine_ls_number_restraints 0
_refine_ls_restrained_S_all 1.112
_refine_ls_R_factor_all 0.1215
_refine_ls_R_factor_gt 0.0689
_refine_ls_shift/su_max 0.001
_refine_ls_shift/su_mean <0.001
_refine_ls_structure_factor_coef Fsqd
_refine_ls_weighting_details 'calc w = 1/[\s^2^(Fo^2^)+(0.0509P)^2^+1.2437P] where P = (Fo^2^+2Fc^2^)/3'
_refine_ls_weighting_scheme calc
_refine_ls_wR_factor_gt 0.1580
_refine_ls_wR_factor_ref 0.1867
_reflns_number_gt 1428
_reflns_number_total 2352
_reflns_threshold_expression I>2\s(I)
_cod_data_source_file ci6183.cif
_cod_data_source_block 3
_cod_depositor_comments
;
The following automatic conversions were performed:
'_symmetry_cell_setting' value 'Monoclinic' changed to 'monoclinic'
according to '/home/saulius/struct/CIF-dictionaries/cif_core.dic'
dictionary named 'cif_core.dic' version 2.4.1 from 2010-06-29.

Automatic conversion script
Id: cif_fix_enum 1527 2010-12-29 10:47:43Z saulius 

The following automatic conversions were performed:

'_symmetry_cell_setting' value 'Monoclinic' changed to 'monoclinic'
according to /home/saulius/struct/CIF-dictionaries/cif_core.dic
dictionary named 'cif_core.dic' version 2.4.1 from 2010-06-29.

Automatic conversion script
Id: cif_fix_values 1715 2011-07-08 13:25:40Z adriana 
;
_cod_original_sg_symbol_H-M 'P 21/n'
_cod_database_code 2201869
_cod_database_fobs_code 2201869

loop_
_symmetry_equiv_pos_as_xyz
'x, y, z'
'-x+1/2, y+1/2, -z+1/2'
'-x, -y, -z'
'x-1/2, -y-1/2, z-1/2'

loop_
_atom_site_label
_atom_site_fract_x
_atom_site_fract_y
_atom_site_fract_z
_atom_site_U_iso_or_equiv
_atom_site_adp_type
_atom_site_calc_flag
_atom_site_refinement_flags
_atom_site_occupancy
_atom_site_disorder_assembly
_atom_site_disorder_group
_atom_site_type_symbol
N1 0.0941(5) 0.0810(4) 0.18393(14) 0.0518(9) Uani d . 1 . . N
O1 0.1122(6) 0.2980(3) 0.22042(15) 0.0756(10) Uani d . 1 . . O
O2 0.0027(6) -0.1385(4) 0.15973(15) 0.0854(11) Uani d . 1 . . O
O3 0.1812(4) 0.1152(3) 0.12741(11) 0.0575(8) Uani d . 1 . . O
O4 0.5246(5) 0.0962(4) 0.16843(12) 0.0749(10) Uani d . 1 . . O
O5 0.1794(4) 0.3149(3) 0.04471(12) 0.0513(7) Uani d . 1 . . O
O6 0.3693(6) 0.4527(3) 0.10617(14) 0.0672(9) Uani d . 1 . . O
C1 0.0564(7) 0.1812(5) 0.22595(18) 0.0541(10) Uani d . 1 . . C
C2 -0.0632(8) 0.1107(4) 0.27604(18) 0.0622(12) Uani d . 1 . . C
H2A -0.2066 0.1555 0.2836 0.075 Uiso calc R 1 . . H
H2B 0.0274 0.1133 0.3125 0.075 Uiso calc R 1 . . H
C3 -0.0985(7) -0.0355(4) 0.25577(17) 0.0572(11) Uani d . 1 . . C
H3A -0.2581 -0.0575 0.2543 0.069 Uiso calc R 1 . . H
H3B -0.0239 -0.0995 0.2830 0.069 Uiso calc R 1 . . H
C4 0.0029(7) -0.0454(5) 0.19346(19) 0.0534(11) Uani d . 1 . . C
C5 0.4124(6) 0.1221(4) 0.12646(16) 0.0458(9) Uani d . 1 . . C
C6 0.4904(6) 0.1611(4) 0.06587(15) 0.0398(9) Uani d . 1 . . C
C7 0.6890(6) 0.1026(4) 0.04634(17) 0.0467(9) Uani d . 1 . . C
H7 0.7691 0.0433 0.0716 0.056 Uiso calc R 1 . . H
C8 0.7709(7) 0.1308(4) -0.01013(18) 0.0529(11) Uani d . 1 . . C
H8 0.9045 0.0901 -0.0227 0.063 Uiso calc R 1 . . H
C9 0.6569(8) 0.2172(4) -0.0468(2) 0.0610(12) Uani d . 1 . . C
H9 0.7104 0.2352 -0.0850 0.073 Uiso calc R 1 . . H
C10 0.4612(7) 0.2788(4) -0.02782(19) 0.0585(11) Uani d . 1 . . C
H10 0.3839 0.3397 -0.0530 0.070 Uiso calc R 1 . . H
C11 0.3794(6) 0.2507(4) 0.02833(16) 0.0421(9) Uani d . 1 . . C
C12 0.1955(8) 0.4177(4) 0.08515(19) 0.0520(10) Uani d . 1 . . C
C13 -0.0314(8) 0.4751(5) 0.0983(2) 0.0850(16) Uani d . 1 . . C
H13A -0.1255 0.4030 0.1139 0.127 Uiso calc R 1 . . H
H13B -0.0980 0.5112 0.0622 0.127 Uiso calc R 1 . . H
H13C -0.0171 0.5481 0.1273 0.127 Uiso calc R 1 . . H

loop_
_atom_site_aniso_label
_atom_site_aniso_U_11
_atom_site_aniso_U_22
_atom_site_aniso_U_33
_atom_site_aniso_U_12
_atom_site_aniso_U_13
_atom_site_aniso_U_23
N1 0.047(2) 0.066(2) 0.0427(18) -0.0024(17) 0.0066(15) 0.0049(16)
O1 0.075(2) 0.064(2) 0.088(2) -0.0090(17) 0.0150(18) 0.0042(17)
O2 0.094(3) 0.073(2) 0.090(2) -0.0109(19) 0.025(2) -0.022(2)
O3 0.0391(16) 0.087(2) 0.0464(15) -0.0048(14) 0.0018(12) 0.0108(14)
O4 0.0489(18) 0.121(3) 0.0551(18) 0.0161(18) -0.0026(15) 0.0224(18)
O5 0.0348(15) 0.0558(16) 0.0634(17) 0.0106(12) 0.0031(13) -0.0020(14)
O6 0.066(2) 0.0568(18) 0.079(2) 0.0026(15) -0.0019(17) -0.0149(15)
C1 0.048(2) 0.058(3) 0.057(2) 0.000(2) 0.003(2) 0.007(2)
C2 0.066(3) 0.069(3) 0.052(2) 0.007(2) 0.016(2) 0.006(2)
C3 0.057(3) 0.062(3) 0.054(2) 0.007(2) 0.008(2) 0.013(2)
C4 0.044(2) 0.062(3) 0.055(3) 0.003(2) 0.014(2) 0.005(2)
C5 0.036(2) 0.055(2) 0.046(2) 0.0042(17) 0.0004(17) 0.0014(18)
C6 0.032(2) 0.0412(19) 0.046(2) -0.0003(16) 0.0009(16) -0.0038(16)
C7 0.040(2) 0.044(2) 0.056(2) 0.0052(17) -0.0012(18) 0.0021(18)
C8 0.044(2) 0.050(2) 0.065(3) 0.0062(18) 0.018(2) -0.002(2)
C9 0.062(3) 0.058(3) 0.063(3) 0.008(2) 0.015(2) 0.013(2)
C10 0.058(3) 0.052(2) 0.066(3) 0.015(2) 0.002(2) 0.016(2)
C11 0.036(2) 0.041(2) 0.049(2) 0.0029(17) 0.0055(17) 0.0006(17)
C12 0.053(3) 0.041(2) 0.062(3) 0.0136(19) 0.009(2) 0.0064(19)
C13 0.072(4) 0.089(4) 0.094(4) 0.045(3) 0.011(3) 0.002(3)

loop_
_atom_type_symbol
_atom_type_description
_atom_type_scat_dispersion_real
_atom_type_scat_dispersion_imag
_atom_type_scat_source
C C 0.0033 0.0016 'International Tables Vol C Tables 4.2.6.8 and 6.1.1.4'
H H 0.0000 0.0000 'International Tables Vol C Tables 4.2.6.8 and 6.1.1.4'
N N 0.0061 0.0033 'International Tables Vol C Tables 4.2.6.8 and 6.1.1.4'
O O 0.0106 0.0060 'International Tables Vol C Tables 4.2.6.8 and 6.1.1.4'

loop_
_geom_angle_atom_site_label_1
_geom_angle_atom_site_label_2
_geom_angle_atom_site_label_3
_geom_angle
_geom_angle_publ_flag
C4 N1 C1 117.5(3) yes
C4 N1 O3 120.3(3) yes
C1 N1 O3 120.9(3) yes
C5 O3 N1 113.7(3) ?
C12 O5 C11 116.8(3) ?
O1 C1 N1 123.7(4) ?
O1 C1 C2 130.4(4) ?
N1 C1 C2 105.9(4) ?
C1 C2 C3 105.6(3) ?
C1 C2 H2A 110.6 ?
C3 C2 H2A 110.6 ?
C1 C2 H2B 110.6 ?
C3 C2 H2B 110.6 ?
H2A C2 H2B 108.8 ?
C2 C3 C4 106.3(3) ?
C2 C3 H3A 110.5 ?
C4 C3 H3A 110.5 ?
C2 C3 H3B 110.5 ?
C4 C3 H3B 110.5 ?
H3A C3 H3B 108.7 ?
O2 C4 N1 126.0(4) ?
O2 C4 C3 129.6(4) ?
N1 C4 C3 104.4(4) ?
O4 C5 O3 122.4(4) ?
O4 C5 C6 127.2(4) yes
O3 C5 C6 110.4(3) yes
C11 C6 C7 118.1(3) ?
C11 C6 C5 124.5(3) yes
C7 C6 C5 117.4(3) yes
C6 C7 C8 121.2(4) ?
C6 C7 H7 119.4 ?
C8 C7 H7 119.4 ?
C9 C8 C7 119.8(4) ?
C9 C8 H8 120.1 ?
C7 C8 H8 120.1 ?
C8 C9 C10 120.0(4) ?
C8 C9 H9 120.0 ?
C10 C9 H9 120.0 ?
C9 C10 C11 120.2(4) ?
C9 C10 H10 119.9 ?
C11 C10 H10 119.9 ?
C6 C11 C10 120.7(3) ?
C6 C11 O5 121.8(3) ?
C10 C11 O5 117.5(3) ?
O6 C12 O5 122.3(4) ?
O6 C12 C13 127.2(4) yes
O5 C12 C13 110.5(4) yes
C12 C13 H13A 109.5 ?
C12 C13 H13B 109.5 ?
H13A C13 H13B 109.5 ?
C12 C13 H13C 109.5 ?
H13A C13 H13C 109.5 ?
H13B C13 H13C 109.5 ?

loop_
_geom_bond_atom_site_label_1
_geom_bond_atom_site_label_2
_geom_bond_site_symmetry_2
_geom_bond_distance
_geom_bond_publ_flag
N1 C4 . 1.352(5) yes
N1 C1 . 1.367(5) yes
N1 O3 . 1.408(4) yes
O1 C1 . 1.181(5) yes
O2 C4 . 1.172(5) yes
O3 C5 . 1.373(4) yes
O4 C5 . 1.170(4) yes
O5 C12 . 1.344(5) yes
O5 C11 . 1.391(4) yes
O6 C12 . 1.177(5) yes
C1 C2 . 1.495(6) ?
C2 C3 . 1.495(6) ?
C2 H2A . 0.97 ?
C2 H2B . 0.97 ?
C3 C4 . 1.525(5) ?
C3 H3A . 0.97 ?
C3 H3B . 0.97 ?
C5 C6 . 1.483(5) ?
C6 C11 . 1.368(5) ?
C6 C7 . 1.381(5) ?
C7 C8 . 1.383(5) ?
C7 H7 . 0.93 ?
C8 C9 . 1.346(6) ?
C8 H8 . 0.93 ?
C9 C10 . 1.375(6) ?
C9 H9 . 0.93 ?
C10 C11 . 1.377(5) ?
C10 H10 . 0.93 ?
C12 C13 . 1.487(6) ?
C13 H13A . 0.96 ?
C13 H13B . 0.96 ?
C13 H13C . 0.96 ?

loop_
_geom_hbond_atom_site_label_D
_geom_hbond_atom_site_label_H
_geom_hbond_atom_site_label_A
_geom_hbond_site_symmetry_A
_geom_hbond_distance_DH
_geom_hbond_distance_HA
_geom_hbond_distance_DA
_geom_hbond_angle_DHA
_geom_hbond_publ_flag
C9 H9 O2 3_655 0.93 2.57 3.335(6) 140 yes
C2 H2B O6 2_545 0.97 2.46 3.240(6) 137 yes
C3 H3A O1 2_445 0.97 2.59 3.490(6) 155 yes

loop_
_geom_torsion_atom_site_label_1
_geom_torsion_atom_site_label_2
_geom_torsion_atom_site_label_3
_geom_torsion_atom_site_label_4
_geom_torsion
_geom_torsion_publ_flag
C4 N1 O3 C5 -108.0(4) ?
C1 N1 O3 C5 85.7(4) yes
C4 N1 C1 O1 -174.0(4) ?
O3 N1 C1 O1 -7.3(6) yes
C4 N1 C1 C2 5.9(5) ?
O3 N1 C1 C2 172.6(3) ?
O1 C1 C2 C3 176.8(5) ?
N1 C1 C2 C3 -3.1(5) ?
C1 C2 C3 C4 -0.1(5) ?
C1 N1 C4 O2 173.1(4) ?
O3 N1 C4 O2 6.3(6) ?
C1 N1 C4 C3 -5.9(5) ?
O3 N1 C4 C3 -172.7(3) ?
C2 C3 C4 O2 -175.6(5) ?
C2 C3 C4 N1 3.3(4) ?
N1 O3 C5 O4 2.9(6) ?
N1 O3 C5 C6 -178.9(3) yes
O4 C5 C6 C11 -146.7(5) ?
O3 C5 C6 C11 35.2(5) yes
O4 C5 C6 C7 33.2(6) yes
O3 C5 C6 C7 -144.9(3) ?
C11 C6 C7 C8 -1.7(5) ?
C5 C6 C7 C8 178.4(3) ?
C6 C7 C8 C9 0.4(6) ?
C7 C8 C9 C10 0.9(6) ?
C8 C9 C10 C11 -1.1(7) ?
C7 C6 C11 C10 1.5(5) ?
C5 C6 C11 C10 -178.5(3) ?
C7 C6 C11 O5 -179.4(3) ?
C5 C6 C11 O5 0.5(6) ?
C9 C10 C11 C6 -0.2(6) ?
C9 C10 C11 O5 -179.3(4) ?
C12 O5 C11 C6 73.7(4) yes
C12 O5 C11 C10 -107.3(4) ?
C11 O5 C12 O6 -0.1(5) yes
C11 O5 C12 C13 -179.6(3) ?

loop_
_cod_related_entry_id
_cod_related_entry_database
_cod_related_entry_code
1 ChemSpider 4417278
